data_9008398
loop_
_publ_author_name
'Basso, R.'
'Lucchetti, G.'
'Palenzona, A.'

_publ_section_title
;
 Gravegliaite, MnSO3*3H2O, a new mineral from Val Graveglia
 (Northern Apennines, Italy)
;
_journal_name_full 'Zeitschrift fur Kristallographie'
_journal_page_first 97
_journal_page_last 106
_journal_volume 197
_journal_year 1991
_chemical_compound_source 'Gambatesa mine, Val Graveglia, Northern Apennines, Italy'
_chemical_formula_sum 'H6 Mn O6 S'
_chemical_name_mineral Gravegliaite
_space_group_IT_number 62
_symmetry_space_group_name_Hall '-P 2ac 2n'
_symmetry_space_group_name_H-M 'P n m a'
_cell_angle_alpha 90
_cell_angle_beta 90
_cell_angle_gamma 90
_cell_formula_units_Z 4
_cell_length_a 9.763
_cell_length_b 5.635
_cell_length_c 9.558
_cell_volume 525.829
_database_code_amcsd 0011006
_exptl_crystal_density_diffrn 2.388
_cod_depositor_comments
;
    Z value inserted to be consistent with given formula
                               miguel
;
_cod_original_formula_sum 'Mn S O6 H6'
_cod_database_code 9008398

loop_
_space_group_symop_operation_xyz
x,y,z
x,1/2-y,z
-x,1/2+y,-z
1/2-x,1/2+y,1/2+z
1/2+x,1/2-y,1/2-z
1/2+x,y,1/2-z
1/2-x,-y,1/2+z
-x,-y,-z

loop_
_atom_site_label
_atom_site_fract_x
_atom_site_fract_y
_atom_site_fract_z
_atom_site_U_iso_or_equiv
Mn 0.22360 0.25000 0.06220 0.01482
S 0.93440 0.25000 0.90990 0.01279
O1 0.08920 0.25000 0.88240 0.02571
O2 0.11850 0.53480 0.17160 0.02343
O3 0.36860 0.25000 0.23670 0.02888
O4 0.36380 0.50560 0.95070 0.01786
H3A 0.44500 0.25000 0.29400 ?
H3B 0.28400 0.25000 0.30500 ?
H4A 0.35800 0.50500 0.85900 ?
H4B 0.35800 0.64400 0.95000 ?

loop_
_cod_related_entry_id
_cod_related_entry_database
_cod_related_entry_code
1 AMCSD 0011006
